data_4034806
loop_
_publ_author_name
'Dobrynin, Sergey A.'
'Glazachev, Yuri I.'
'Gatilov, Yuri V.'
'Chernyak, Elena I.'
'Salnikov, George E.'
'Kirilyuk, Igor A.'

_publ_section_title
;
 Synthesis of 3,4-Bis(hydroxymethyl)-2,2,5,5-tetraethylpyrrolidin-1-oxyl
 via 1,3-Dipolar Cycloaddition of Azomethine Ylide to Activated Alkene.
;
_journal_issue 10
_journal_name_full 'The Journal of organic chemistry'
_journal_page_first 5392
_journal_page_last 5397
_journal_paper_doi 10.1021/acs.joc.8b00085
_journal_volume 83
_journal_year 2018
_chemical_formula_moiety 'C14 H28 N O3'
_chemical_formula_sum 'C14 H28 N O3'
_chemical_formula_weight 258.37
_chemical_melting_point 334
_chemical_name_systematic
; 
2,2,5,5-Tetraethyl-3,4-bis(hydroxymethyl)pyrrolidin-1-oxyl 
;
_space_group_crystal_system trigonal
_space_group_IT_number 148
_space_group_name_Hall '-R 3'
_space_group_name_H-M_alt 'R -3 :H'
_atom_sites_solution_hydrogens geom
_audit_creation_method SHELXL-2014/7
_cell_angle_alpha 90
_cell_angle_beta 90
_cell_angle_gamma 120
_cell_formula_units_Z 18
_cell_length_a 32.1108(18)
_cell_length_b 32.1108(18)
_cell_length_c 8.1217(5)
_cell_measurement_reflns_used 9872
_cell_measurement_temperature 296(2)
_cell_measurement_theta_max 27.67
_cell_measurement_theta_min 3.17
_cell_volume 7252.4(7)
_computing_cell_refinement 'Bruker SAINT'
_computing_data_collection 'Bruker APEX2'
_computing_data_reduction 'Bruker SAINT'
_computing_molecular_graphics 'Bruker SHELXTL'
_computing_publication_material 'Bruker SHELXTL'
_computing_structure_refinement 'SHELXL-2014/7 (Sheldrick, 2014)'
_computing_structure_solution 'SHELXS-97 (Sheldrick, 2008)'
_diffrn_ambient_temperature 296(2)
_diffrn_measured_fraction_theta_full 1.000
_diffrn_measured_fraction_theta_max 0.974
_diffrn_measurement_device_type 'Bruker APEX-II CCD'
_diffrn_measurement_method '\f and \w scans'
_diffrn_radiation_type MoK\a
_diffrn_radiation_wavelength 0.71073
_diffrn_reflns_av_R_equivalents 0.0504
_diffrn_reflns_av_unetI/netI 0.0205
_diffrn_reflns_Laue_measured_fraction_full 1.000
_diffrn_reflns_Laue_measured_fraction_max 0.974
_diffrn_reflns_limit_h_max 42
_diffrn_reflns_limit_h_min -42
_diffrn_reflns_limit_k_max 42
_diffrn_reflns_limit_k_min -41
_diffrn_reflns_limit_l_max 10
_diffrn_reflns_limit_l_min -10
_diffrn_reflns_number 51951
_diffrn_reflns_point_group_measured_fraction_full 1.000
_diffrn_reflns_point_group_measured_fraction_max 0.974
_diffrn_reflns_theta_full 25.242
_diffrn_reflns_theta_max 28.212
_diffrn_reflns_theta_min 1.268
_exptl_absorpt_coefficient_mu 0.073
_exptl_absorpt_correction_T_max 0.9538
_exptl_absorpt_correction_T_min 0.9173
_exptl_absorpt_correction_type multi-scan
_exptl_absorpt_process_details SADABS-2008/1
_exptl_crystal_colour yellow
_exptl_crystal_density_diffrn 1.065
_exptl_crystal_description prism
_exptl_crystal_F_000 2574
_exptl_crystal_size_max 0.580
_exptl_crystal_size_mid 0.250
_exptl_crystal_size_min 0.220
_refine_diff_density_max 0.516
_refine_diff_density_min -0.781
_refine_diff_density_rms 0.272
_refine_ls_extinction_method none
_refine_ls_goodness_of_fit_ref 1.017
_refine_ls_hydrogen_treatment constr
_refine_ls_matrix_type full
_refine_ls_number_parameters 167
_refine_ls_number_reflns 3875
_refine_ls_number_restraints 0
_refine_ls_restrained_S_all 1.017
_refine_ls_R_factor_all 0.1199
_refine_ls_R_factor_gt 0.0774
_refine_ls_shift/su_max 0.000
_refine_ls_shift/su_mean 0.000
_refine_ls_structure_factor_coef Fsqd
_refine_ls_weighting_details 'w=1/[\s^2^(Fo^2^)+(0.1957P)^2^+9.3115P] where P=(Fo^2^+2Fc^2^)/3'
_refine_ls_weighting_scheme calc
_refine_ls_wR_factor_gt 0.2323
_refine_ls_wR_factor_ref 0.2916
_reflns_Friedel_coverage 0.000
_reflns_number_gt 2930
_reflns_number_total 3875
_reflns_threshold_expression 'I > 2\s(I)'
_cod_data_source_file jo8b00085_si_003.cif
_cod_data_source_block 7-dsa082sq
_cod_original_cell_volume 7252.4(9)
_cod_database_code 4034806
_shelx_shelxl_version_number 2014/7
_shelx_space_group_comment
;
The symmetry employed for this shelxl refinement is uniquely defined
by the following loop, which should always be used as a source of
symmetry information in preference to the above space-group names.
They are only intended as comments.
;
_shelx_estimated_absorpt_t_min 0.959
_shelx_estimated_absorpt_t_max 0.984

loop_
_space_group_symop_operation_xyz
'x, y, z'
'-y, x-y, z'
'-x+y, -x, z'
'x+2/3, y+1/3, z+1/3'
'-y+2/3, x-y+1/3, z+1/3'
'-x+y+2/3, -x+1/3, z+1/3'
'x+1/3, y+2/3, z+2/3'
'-y+1/3, x-y+2/3, z+2/3'
'-x+y+1/3, -x+2/3, z+2/3'
'-x, -y, -z'
'y, -x+y, -z'
'x-y, x, -z'
'-x+2/3, -y+1/3, -z+1/3'
'y+2/3, -x+y+1/3, -z+1/3'
'x-y+2/3, x+1/3, -z+1/3'
'-x+1/3, -y+2/3, -z+2/3'
'y+1/3, -x+y+2/3, -z+2/3'
'x-y+1/3, x+2/3, -z+2/3'

loop_
_atom_site_label
_atom_site_type_symbol
_atom_site_fract_x
_atom_site_fract_y
_atom_site_fract_z
_atom_site_U_iso_or_equiv
_atom_site_adp_type
_atom_site_occupancy
_atom_site_site_symmetry_order
_atom_site_calc_flag
_atom_site_refinement_flags_posn
_atom_site_refinement_flags_adp
N1 N 0.45438(7) 0.30014(6) 0.9401(2) 0.0430(5) Uani 1 1 d . .
O2 O 0.40206(7) 0.16828(6) 0.63526(17) 0.0487(5) Uani 1 1 d . .
H2 H 0.4265 0.1663 0.6439 0.073 Uiso 1 1 calc R U
O3 O 0.38391(7) 0.19493(8) 1.32865(19) 0.0619(6) Uani 1 1 d . .
H3 H 0.3810 0.1749 1.3974 0.093 Uiso 1 1 calc R U
O1 O 0.47950(9) 0.34552(6) 0.9194(2) 0.0687(7) Uani 1 1 d . .
C2 C 0.42399(7) 0.21905(7) 0.8840(2) 0.0332(4) Uani 1 1 d . .
H2A H 0.4532 0.2170 0.8979 0.040 Uiso 1 1 calc R U
C9 C 0.38685(8) 0.17399(8) 0.7946(2) 0.0392(5) Uani 1 1 d . .
H9A H 0.3797 0.1461 0.8610 0.047 Uiso 1 1 calc R U
H9B H 0.3574 0.1752 0.7834 0.047 Uiso 1 1 calc R U
C3 C 0.40701(7) 0.22476(7) 1.0561(2) 0.0341(4) Uani 1 1 d . .
H3A H 0.3753 0.2217 1.0430 0.041 Uiso 1 1 calc R U
C4 C 0.44262(8) 0.27739(8) 1.1054(2) 0.0415(5) Uani 1 1 d . .
C1 C 0.43794(8) 0.26711(7) 0.7969(2) 0.0389(5) Uani 1 1 d . .
C10 C 0.40182(9) 0.18668(9) 1.1791(2) 0.0456(5) Uani 1 1 d . .
H10A H 0.3797 0.1548 1.1371 0.055 Uiso 1 1 calc R U
H10B H 0.4327 0.1890 1.1979 0.055 Uiso 1 1 calc R U
C5 C 0.39409(11) 0.26641(9) 0.7161(3) 0.0530(6) Uani 1 1 d . .
H5A H 0.3855 0.2462 0.6189 0.064 Uiso 1 1 calc R U
H5B H 0.3673 0.2511 0.7922 0.064 Uiso 1 1 calc R U
C11 C 0.48815(10) 0.28215(11) 1.1866(3) 0.0571(7) Uani 1 1 d . .
H11A H 0.4786 0.2637 1.2879 0.069 Uiso 1 1 calc R U
H11B H 0.5010 0.2673 1.1142 0.069 Uiso 1 1 calc R U
C13 C 0.42140(12) 0.30145(10) 1.2129(3) 0.0604(7) Uani 1 1 d . .
H13A H 0.4142 0.2862 1.3202 0.072 Uiso 1 1 calc R U
H13B H 0.4460 0.3348 1.2286 0.072 Uiso 1 1 calc R U
C7 C 0.47903(11) 0.28378(10) 0.6716(3) 0.0585(7) Uani 1 1 d . .
H7A H 0.4682 0.2606 0.5824 0.070 Uiso 1 1 calc R U
H7B H 0.4851 0.3142 0.6255 0.070 Uiso 1 1 calc R U
C6 C 0.39933(15) 0.31448(12) 0.6654(4) 0.0784(10) Uani 1 1 d . .
H6A H 0.4033 0.3334 0.7618 0.118 Uiso 1 1 calc R U
H6B H 0.3710 0.3090 0.6070 0.118 Uiso 1 1 calc R U
H6C H 0.4269 0.3313 0.5954 0.118 Uiso 1 1 calc R U
C8 C 0.52577(12) 0.29016(13) 0.7351(4) 0.0803(10) Uani 1 1 d . .
H8A H 0.5373 0.3134 0.8226 0.120 Uiso 1 1 calc R U
H8B H 0.5490 0.3012 0.6475 0.120 Uiso 1 1 calc R U
H8C H 0.5209 0.2600 0.7757 0.120 Uiso 1 1 calc R U
C12 C 0.52833(14) 0.33227(14) 1.2267(5) 0.0941(13) Uani 1 1 d . .
H12A H 0.5368 0.3519 1.1296 0.141 Uiso 1 1 calc R U
H12B H 0.5558 0.3308 1.2649 0.141 Uiso 1 1 calc R U
H12C H 0.5179 0.3460 1.3109 0.141 Uiso 1 1 calc R U
C14 C 0.37696(15) 0.30040(15) 1.1506(5) 0.0905(12) Uani 1 1 d . .
H14A H 0.3833 0.3155 1.0445 0.136 Uiso 1 1 calc R U
H14B H 0.3677 0.3173 1.2260 0.136 Uiso 1 1 calc R U
H14C H 0.3514 0.2676 1.1413 0.136 Uiso 1 1 calc R U

loop_
_atom_site_aniso_label
_atom_site_aniso_U_11
_atom_site_aniso_U_22
_atom_site_aniso_U_33
_atom_site_aniso_U_23
_atom_site_aniso_U_13
_atom_site_aniso_U_12
N1 0.0610(12) 0.0336(9) 0.0255(8) -0.0010(6) 0.0051(7) 0.0170(8)
O2 0.0718(11) 0.0647(11) 0.0256(7) -0.0102(6) -0.0108(7) 0.0462(9)
O3 0.0786(13) 0.0902(14) 0.0270(8) 0.0179(8) 0.0134(8) 0.0497(11)
O1 0.1046(16) 0.0339(9) 0.0447(10) 0.0004(7) 0.0115(10) 0.0175(9)
C2 0.0399(10) 0.0386(10) 0.0216(8) -0.0013(7) -0.0011(7) 0.0201(8)
C9 0.0488(11) 0.0418(10) 0.0281(9) -0.0041(7) -0.0049(8) 0.0235(9)
C3 0.0386(10) 0.0408(10) 0.0215(8) 0.0027(7) 0.0013(7) 0.0188(8)
C4 0.0521(12) 0.0436(11) 0.0212(9) -0.0015(7) 0.0040(8) 0.0183(9)
C1 0.0560(12) 0.0397(10) 0.0196(8) -0.0009(7) 0.0021(7) 0.0228(9)
C10 0.0570(13) 0.0512(12) 0.0264(10) 0.0087(8) 0.0028(8) 0.0255(11)
C5 0.0801(18) 0.0548(13) 0.0347(11) 0.0011(9) -0.0097(11) 0.0417(13)
C11 0.0540(14) 0.0660(16) 0.0351(11) -0.0046(10) -0.0093(10) 0.0178(12)
C13 0.087(2) 0.0594(15) 0.0349(11) -0.0063(10) 0.0137(12) 0.0366(14)
C7 0.0760(18) 0.0539(14) 0.0319(11) 0.0027(9) 0.0182(11) 0.0222(13)
C6 0.132(3) 0.075(2) 0.0539(16) 0.0042(14) -0.0106(17) 0.071(2)
C8 0.0633(18) 0.082(2) 0.073(2) -0.0056(16) 0.0295(16) 0.0194(16)
C12 0.074(2) 0.087(2) 0.071(2) -0.0064(18) -0.0188(17) 0.0020(18)
C14 0.105(3) 0.095(3) 0.097(3) -0.011(2) 0.022(2) 0.069(2)

loop_
_atom_type_symbol
_atom_type_description
_atom_type_scat_dispersion_real
_atom_type_scat_dispersion_imag
_atom_type_scat_source
C C 0.0033 0.0016 'International Tables Vol C Tables 4.2.6.8 and 6.1.1.4'
H H 0.0000 0.0000 'International Tables Vol C Tables 4.2.6.8 and 6.1.1.4'
N N 0.0061 0.0033 'International Tables Vol C Tables 4.2.6.8 and 6.1.1.4'
O O 0.0106 0.0060 'International Tables Vol C Tables 4.2.6.8 and 6.1.1.4'

loop_
_geom_angle_atom_site_label_1
_geom_angle_atom_site_label_2
_geom_angle_atom_site_label_3
_geom_angle
O1 N1 C1 120.61(16)
O1 N1 C4 122.83(17)
C1 N1 C4 116.46(16)
C9 C2 C3 112.91(16)
C9 C2 C1 115.38(16)
C3 C2 C1 103.82(15)
O2 C9 C2 113.51(18)
C10 C3 C2 113.70(17)
C10 C3 C4 115.62(17)
C2 C3 C4 104.59(15)
N1 C4 C13 109.6(2)
N1 C4 C11 110.06(19)
C13 C4 C11 110.2(2)
N1 C4 C3 99.86(15)
C13 C4 C3 115.2(2)
C11 C4 C3 111.5(2)
N1 C1 C7 109.52(19)
N1 C1 C2 100.19(14)
C7 C1 C2 114.89(19)
N1 C1 C5 109.87(18)
C7 C1 C5 110.00(19)
C2 C1 C5 111.91(19)
O3 C10 C3 107.60(19)
C6 C5 C1 117.6(3)
C12 C11 C4 117.4(3)
C14 C13 C4 117.0(2)
C8 C7 C1 116.5(2)

loop_
_geom_bond_atom_site_label_1
_geom_bond_atom_site_label_2
_geom_bond_distance
N1 O1 1.276(2)
N1 C1 1.482(3)
N1 C4 1.484(2)
O2 C9 1.427(2)
O3 C10 1.424(3)
C2 C9 1.523(3)
C2 C3 1.544(2)
C2 C1 1.546(3)
C3 C10 1.522(3)
C3 C4 1.546(3)
C4 C13 1.533(3)
C4 C11 1.540(4)
C1 C7 1.535(3)
C1 C5 1.543(3)
C5 C6 1.523(4)
C11 C12 1.511(4)
C13 C14 1.499(5)
C7 C8 1.501(5)
